data_7036020
loop_
_publ_author_name
'Tacke, Reinhold'
'Kobelt, Claudia'
'Baus, Johannes A.'
'Bertermann, R\"udiger'
'Burschka, Christian'

_publ_section_title
;
 Synthesis, structure and reactivity of a donor-stabilised silylene with a
 bulky bidentate benzamidinato ligand.
;
_journal_issue 33
_journal_name_full 'Dalton transactions (Cambridge, England : 2003)'
_journal_page_first 14959
_journal_page_last 14974
_journal_paper_doi 10.1039/c5dt01581b
_journal_volume 44
_journal_year 2015
_chemical_formula_moiety 'C66 H90 N6 S2 Si2, C7 H8'
_chemical_formula_sum 'C73 H98 N6 S2 Si2'
_chemical_formula_weight 1179.87
_chemical_name_systematic
; 
 ? 
;
_space_group_IT_number 2
_symmetry_cell_setting triclinic
_symmetry_space_group_name_Hall '-P 1'
_symmetry_space_group_name_H-M 'P -1'
_atom_sites_solution_hydrogens geom
_atom_sites_solution_primary direct
_atom_sites_solution_secondary difmap
_audit_creation_method SHELXL-97
_audit_update_record
;
2015-04-23 deposited with the CCDC.
2015-06-05 downloaded from the CCDC.
;
_cell_angle_alpha 111.238(10)
_cell_angle_beta 91.783(7)
_cell_angle_gamma 96.105(17)
_cell_formula_units_Z 1
_cell_length_a 10.4605(17)
_cell_length_b 13.003(2)
_cell_length_c 13.411(2)
_cell_measurement_reflns_used 6119
_cell_measurement_temperature 100(2)
_cell_measurement_theta_max 28.18
_cell_measurement_theta_min 2.43
_cell_volume 1685.8(5)
_computing_cell_refinement 'Bruker SAINT'
_computing_data_collection 'Bruker APEX2'
_computing_data_reduction 'Bruker SAINT'
_computing_molecular_graphics 'ORTEP & POV-Ray'
_computing_publication_material 'Bruker SHELXTL'
_computing_structure_refinement 'SHELXL-97 (Sheldrick, 2008)'
_computing_structure_solution 'SHELXS-97 (Sheldrick, 2008)'
_diffrn_ambient_temperature 100(2)
_diffrn_measured_fraction_theta_full 0.999
_diffrn_measured_fraction_theta_max 0.994
_diffrn_measurement_device_type 'Bruker APEX-II CCD'
_diffrn_measurement_method '\f and \w scans'
_diffrn_radiation_monochromator graphite
_diffrn_radiation_source 'rotating anode'
_diffrn_radiation_type MoK\a
_diffrn_radiation_wavelength 0.71073
_diffrn_reflns_av_R_equivalents 0.0396
_diffrn_reflns_av_sigmaI/netI 0.0516
_diffrn_reflns_limit_h_max 13
_diffrn_reflns_limit_h_min -13
_diffrn_reflns_limit_k_max 17
_diffrn_reflns_limit_k_min -17
_diffrn_reflns_limit_l_max 17
_diffrn_reflns_limit_l_min -17
_diffrn_reflns_number 26026
_diffrn_reflns_theta_full 26.00
_diffrn_reflns_theta_max 28.36
_diffrn_reflns_theta_min 1.63
_diffrn_standards_number 0
_exptl_absorpt_coefficient_mu 0.160
_exptl_absorpt_correction_T_max 0.9544
_exptl_absorpt_correction_T_min 0.9199
_exptl_absorpt_correction_type multi-scan
_exptl_absorpt_process_details 'Sadabs 2008/1 (Bruker 2008)'
_exptl_crystal_colour colourless
_exptl_crystal_density_diffrn 1.162
_exptl_crystal_density_method 'not measured'
_exptl_crystal_description block
_exptl_crystal_F_000 638
_exptl_crystal_size_max 0.53
_exptl_crystal_size_mid 0.30
_exptl_crystal_size_min 0.29
_refine_diff_density_max 0.705
_refine_diff_density_min -0.360
_refine_diff_density_rms 0.076
_refine_ls_extinction_method none
_refine_ls_goodness_of_fit_ref 1.083
_refine_ls_hydrogen_treatment constr
_refine_ls_matrix_type full
_refine_ls_number_parameters 405
_refine_ls_number_reflns 8368
_refine_ls_number_restraints 24
_refine_ls_restrained_S_all 1.106
_refine_ls_R_factor_all 0.0633
_refine_ls_R_factor_gt 0.0431
_refine_ls_shift/su_max 0.000
_refine_ls_shift/su_mean 0.000
_refine_ls_structure_factor_coef Fsqd
_refine_ls_weighting_details 'calc w=1/[\s^2^(Fo^2^)+(0.0611P)^2^+0.4343P] where P=(Fo^2^+2Fc^2^)/3'
_refine_ls_weighting_scheme calc
_refine_ls_wR_factor_gt 0.1074
_refine_ls_wR_factor_ref 0.1263
_reflns_number_gt 6444
_reflns_number_total 8368
_reflns_threshold_expression >2sigma(I)
_cod_data_source_file c5dt01581b1.cif
_cod_data_source_block kob41b
_cod_depositor_comments 'Adding full bibliography for 7036018--7036028.cif.'
_cod_original_cell_volume 1685.9(5)
_cod_original_sg_symbol_H-M P-1
_cod_database_code 7036020

loop_
_symmetry_equiv_pos_as_xyz
'x, y, z'
'-x, -y, -z'

loop_
_atom_site_label
_atom_site_type_symbol
_atom_site_fract_x
_atom_site_fract_y
_atom_site_fract_z
_atom_site_U_iso_or_equiv
_atom_site_adp_type
_atom_site_occupancy
_atom_site_symmetry_multiplicity
_atom_site_calc_flag
_atom_site_refinement_flags
_atom_site_disorder_assembly
_atom_site_disorder_group
S S 0.05242(4) 0.38166(3) 0.46693(3) 0.01145(10) Uani 1 1 d . . .
Si Si -0.11694(4) 0.44551(4) 0.43622(4) 0.00940(11) Uani 1 1 d . . .
N1 N -0.15294(13) 0.44208(11) 0.30413(11) 0.0100(3) Uani 1 1 d . . .
N2 N -0.17990(13) 0.25945(11) 0.27594(11) 0.0107(3) Uani 1 1 d . . .
N3 N -0.24604(13) 0.40032(12) 0.48995(11) 0.0125(3) Uani 1 1 d . . .
C1 C -0.18968(15) 0.33252(14) 0.23301(13) 0.0108(3) Uani 1 1 d . . .
C2 C -0.23884(16) 0.31016(14) 0.12070(13) 0.0126(3) Uani 1 1 d . . .
C3 C -0.32164(18) 0.37773(15) 0.09905(14) 0.0179(4) Uani 1 1 d . . .
H3 H -0.3433 0.4407 0.1560 0.021 Uiso 1 1 calc R . .
C4 C -0.37311(19) 0.35432(16) -0.00469(15) 0.0229(4) Uani 1 1 d . . .
H4 H -0.4294 0.4013 -0.0182 0.027 Uiso 1 1 calc R . .
C5 C -0.34256(19) 0.26267(16) -0.08848(14) 0.0204(4) Uani 1 1 d . . .
H5 H -0.3777 0.2465 -0.1595 0.025 Uiso 1 1 calc R . .
C6 C -0.25995(18) 0.19443(15) -0.06788(14) 0.0179(4) Uani 1 1 d . . .
H6 H -0.2386 0.1316 -0.1251 0.021 Uiso 1 1 calc R . .
C7 C -0.20850(16) 0.21758(14) 0.03573(13) 0.0144(3) Uani 1 1 d . . .
H7 H -0.1524 0.1703 0.0490 0.017 Uiso 1 1 calc R . .
C8 C -0.10336(16) 0.53045(13) 0.26747(13) 0.0109(3) Uani 1 1 d . . .
C9 C 0.01427(17) 0.52449(14) 0.21810(13) 0.0140(3) Uani 1 1 d . . .
C10 C 0.06687(18) 0.61686(16) 0.19640(15) 0.0203(4) Uani 1 1 d . . .
H10 H 0.1458 0.6143 0.1629 0.024 Uiso 1 1 calc R . .
C11 C 0.0066(2) 0.71218(16) 0.22254(16) 0.0234(4) Uani 1 1 d . . .
H11 H 0.0464 0.7755 0.2106 0.028 Uiso 1 1 calc R . .
C12 C -0.11174(19) 0.71467(15) 0.26618(15) 0.0194(4) Uani 1 1 d . . .
H12 H -0.1541 0.7792 0.2816 0.023 Uiso 1 1 calc R . .
C13 C -0.17002(17) 0.62404(14) 0.28792(13) 0.0139(3) Uani 1 1 d . . .
C14 C 0.08549(17) 0.42208(15) 0.18352(14) 0.0156(4) Uani 1 1 d . . .
H14 H 0.0364 0.3639 0.2048 0.019 Uiso 1 1 calc R . .
C15 C 0.09089(19) 0.37512(17) 0.06092(15) 0.0227(4) Uani 1 1 d . . .
H15A H 0.0034 0.3611 0.0266 0.034 Uiso 1 1 calc R . .
H15B H 0.1291 0.3054 0.0392 0.034 Uiso 1 1 calc R . .
H15C H 0.1436 0.4290 0.0388 0.034 Uiso 1 1 calc R . .
C16 C 0.22213(18) 0.44744(17) 0.23795(16) 0.0230(4) Uani 1 1 d . . .
H16A H 0.2616 0.3784 0.2190 0.035 Uiso 1 1 calc R . .
H16B H 0.2183 0.4801 0.3159 0.035 Uiso 1 1 calc R . .
H16C H 0.2739 0.5001 0.2137 0.035 Uiso 1 1 calc R . .
C17 C -0.30550(17) 0.62983(14) 0.32703(14) 0.0146(3) Uani 1 1 d . . .
H17 H -0.3374 0.5564 0.3313 0.018 Uiso 1 1 calc R . .
C18 C -0.39882(19) 0.65206(16) 0.24772(15) 0.0219(4) Uani 1 1 d . . .
H18A H -0.3910 0.5998 0.1748 0.033 Uiso 1 1 calc R . .
H18B H -0.3771 0.7284 0.2508 0.033 Uiso 1 1 calc R . .
H18C H -0.4875 0.6421 0.2673 0.033 Uiso 1 1 calc R . .
C19 C -0.31012(18) 0.72050(15) 0.43834(14) 0.0192(4) Uani 1 1 d . . .
H19A H -0.2756 0.7929 0.4367 0.029 Uiso 1 1 calc R . .
H19B H -0.2581 0.7040 0.4914 0.029 Uiso 1 1 calc R . .
H19C H -0.3996 0.7224 0.4579 0.029 Uiso 1 1 calc R . .
C20 C -0.22695(16) 0.14451(14) 0.22648(13) 0.0118(3) Uani 1 1 d . . .
C21 C -0.35988(16) 0.10524(14) 0.20226(13) 0.0135(3) Uani 1 1 d . . .
C22 C -0.39632(18) -0.00967(15) 0.15878(14) 0.0177(4) Uani 1 1 d . . .
H22 H -0.4853 -0.0372 0.1420 0.021 Uiso 1 1 calc R . .
C23 C -0.30735(19) -0.08456(15) 0.13938(15) 0.0211(4) Uani 1 1 d . . .
H23 H -0.3347 -0.1623 0.1087 0.025 Uiso 1 1 calc R . .
C24 C -0.17697(19) -0.04464(15) 0.16545(15) 0.0194(4) Uani 1 1 d . . .
H24 H -0.1155 -0.0959 0.1525 0.023 Uiso 1 1 calc R . .
C25 C -0.13494(17) 0.06902(14) 0.21016(14) 0.0146(3) Uani 1 1 d . . .
C26 C -0.46453(16) 0.18136(15) 0.22067(14) 0.0158(4) Uani 1 1 d . . .
H26 H -0.4223 0.2601 0.2522 0.019 Uiso 1 1 calc R . .
C27 C -0.53909(18) 0.16502(16) 0.11431(15) 0.0198(4) Uani 1 1 d . . .
H27A H -0.4782 0.1733 0.0629 0.030 Uiso 1 1 calc R . .
H27B H -0.5988 0.2209 0.1269 0.030 Uiso 1 1 calc R . .
H27C H -0.5878 0.0904 0.0854 0.030 Uiso 1 1 calc R . .
C28 C -0.55945(18) 0.16267(17) 0.29896(15) 0.0215(4) Uani 1 1 d . . .
H28A H -0.6065 0.0876 0.2673 0.032 Uiso 1 1 calc R . .
H28B H -0.6207 0.2175 0.3136 0.032 Uiso 1 1 calc R . .
H28C H -0.5119 0.1710 0.3661 0.032 Uiso 1 1 calc R . .
C29 C 0.00809(17) 0.11010(15) 0.23999(15) 0.0175(4) Uani 1 1 d . . .
H29 H 0.0178 0.1932 0.2717 0.021 Uiso 1 1 calc R . .
C30 C 0.0863(2) 0.0764(2) 0.14090(17) 0.0318(5) Uani 1 1 d . . .
H30A H 0.0759 -0.0048 0.1063 0.048 Uiso 1 1 calc R . .
H30B H 0.1776 0.1040 0.1627 0.048 Uiso 1 1 calc R . .
H30C H 0.0555 0.1086 0.0903 0.048 Uiso 1 1 calc R . .
C31 C 0.0603(2) 0.06957(18) 0.32489(18) 0.0289(5) Uani 1 1 d . . .
H31A H 0.0532 -0.0118 0.2956 0.043 Uiso 1 1 calc R . .
H31B H 0.0102 0.0939 0.3880 0.043 Uiso 1 1 calc R . .
H31C H 0.1510 0.1006 0.3455 0.043 Uiso 1 1 calc R . .
C32 C -0.25808(18) 0.29600(15) 0.50812(15) 0.0173(4) Uani 1 1 d . . .
H32A H -0.3128 0.2388 0.4493 0.026 Uiso 1 1 calc R . .
H32B H -0.2970 0.3064 0.5761 0.026 Uiso 1 1 calc R . .
H32C H -0.1725 0.2726 0.5112 0.026 Uiso 1 1 calc R . .
C33 C -0.36607(17) 0.44763(15) 0.49427(15) 0.0167(4) Uani 1 1 d . . .
H33A H -0.3485 0.5235 0.4951 0.025 Uiso 1 1 calc R . .
H33B H -0.4071 0.4493 0.5595 0.025 Uiso 1 1 calc R . .
H33C H -0.4238 0.4021 0.4312 0.025 Uiso 1 1 calc R . .
C34 C -0.6707(7) 0.9608(7) 0.4670(7) 0.062(2) Uani 0.50 1 d PU A -1
H34A H -0.6872 0.8856 0.4123 0.092 Uiso 0.50 1 calc PR A -1
H34B H -0.7069 1.0131 0.4401 0.092 Uiso 0.50 1 calc PR A -1
H34C H -0.7111 0.9621 0.5323 0.092 Uiso 0.50 1 calc PR A -1
C38 C -0.2631(3) 1.0516(3) 0.5278(3) 0.0480(16) Uani 0.50 1 d PG A -1
H38 H -0.1723 1.0715 0.5401 0.058 Uiso 0.50 1 calc PR A -1
C37 C -0.3185(3) 0.9959(3) 0.4238(2) 0.0413(13) Uani 0.50 1 d PG A -1
H37 H -0.2655 0.9777 0.3651 0.050 Uiso 0.50 1 calc PR A -1
C36 C -0.4512(3) 0.9669(3) 0.4058(2) 0.0318(11) Uani 0.50 1 d PG A -1
H36 H -0.4891 0.9288 0.3348 0.038 Uiso 0.50 1 calc PR A -1
C35 C -0.5287(2) 0.9935(4) 0.4917(3) 0.0498(15) Uani 0.50 1 d PGU A -1
C40 C -0.4734(4) 1.0492(4) 0.5956(3) 0.0493(15) Uani 0.50 1 d PGU A -1
H40 H -0.5263 1.0674 0.6544 0.059 Uiso 0.50 1 calc PR A -1
C39 C -0.3406(4) 1.0783(3) 0.6137(2) 0.0487(13) Uani 0.50 1 d PGU A -1
H39 H -0.3027 1.1163 0.6847 0.058 Uiso 0.50 1 calc PR A -1

loop_
_atom_site_aniso_label
_atom_site_aniso_U_11
_atom_site_aniso_U_22
_atom_site_aniso_U_33
_atom_site_aniso_U_23
_atom_site_aniso_U_13
_atom_site_aniso_U_12
S 0.0114(2) 0.0094(2) 0.0123(2) 0.00238(15) -0.00189(16) 0.00275(15)
Si 0.0091(2) 0.0099(2) 0.0094(2) 0.00365(17) -0.00006(17) 0.00196(16)
N1 0.0108(7) 0.0089(7) 0.0101(6) 0.0034(5) 0.0000(5) 0.0005(5)
N2 0.0095(7) 0.0101(7) 0.0113(7) 0.0023(5) -0.0001(5) 0.0018(5)
N3 0.0117(7) 0.0121(7) 0.0150(7) 0.0063(6) 0.0020(6) 0.0026(5)
C1 0.0080(7) 0.0121(8) 0.0106(7) 0.0022(6) 0.0004(6) 0.0018(6)
C2 0.0125(8) 0.0130(8) 0.0113(8) 0.0048(7) -0.0020(6) -0.0025(6)
C3 0.0223(9) 0.0135(9) 0.0157(8) 0.0034(7) -0.0048(7) 0.0018(7)
C4 0.0264(10) 0.0223(10) 0.0210(9) 0.0103(8) -0.0090(8) 0.0020(8)
C5 0.0246(10) 0.0227(10) 0.0129(8) 0.0083(7) -0.0054(7) -0.0056(8)
C6 0.0192(9) 0.0187(9) 0.0112(8) 0.0017(7) 0.0013(7) -0.0031(7)
C7 0.0133(8) 0.0156(9) 0.0133(8) 0.0049(7) 0.0004(7) -0.0007(6)
C8 0.0124(8) 0.0104(8) 0.0092(7) 0.0038(6) -0.0015(6) -0.0011(6)
C9 0.0151(8) 0.0147(9) 0.0106(8) 0.0034(7) -0.0019(7) 0.0002(6)
C10 0.0200(9) 0.0239(10) 0.0180(9) 0.0094(8) 0.0052(8) -0.0002(7)
C11 0.0295(11) 0.0173(10) 0.0255(10) 0.0116(8) 0.0040(9) -0.0026(8)
C12 0.0255(10) 0.0139(9) 0.0212(9) 0.0089(7) 0.0021(8) 0.0040(7)
C13 0.0175(9) 0.0138(9) 0.0106(8) 0.0046(7) -0.0005(7) 0.0022(7)
C14 0.0148(8) 0.0167(9) 0.0146(8) 0.0045(7) 0.0035(7) 0.0026(7)
C15 0.0233(10) 0.0244(10) 0.0148(9) 0.0013(8) 0.0033(8) 0.0000(8)
C16 0.0173(9) 0.0290(11) 0.0208(9) 0.0057(8) 0.0022(8) 0.0066(8)
C17 0.0160(8) 0.0129(8) 0.0159(8) 0.0060(7) -0.0011(7) 0.0041(6)
C18 0.0239(10) 0.0218(10) 0.0214(9) 0.0087(8) -0.0028(8) 0.0077(8)
C19 0.0198(9) 0.0199(10) 0.0180(9) 0.0055(7) 0.0008(7) 0.0089(7)
C20 0.0134(8) 0.0115(8) 0.0099(7) 0.0038(6) -0.0017(6) 0.0000(6)
C21 0.0150(8) 0.0150(9) 0.0100(8) 0.0047(7) 0.0007(7) 0.0001(6)
C22 0.0168(9) 0.0173(9) 0.0151(8) 0.0037(7) -0.0026(7) -0.0051(7)
C23 0.0275(10) 0.0114(9) 0.0214(9) 0.0048(7) -0.0052(8) -0.0039(7)
C24 0.0244(10) 0.0115(9) 0.0209(9) 0.0039(7) -0.0031(8) 0.0043(7)
C25 0.0157(9) 0.0129(8) 0.0140(8) 0.0038(7) -0.0017(7) 0.0020(7)
C26 0.0112(8) 0.0178(9) 0.0158(8) 0.0038(7) 0.0006(7) 0.0002(7)
C27 0.0153(9) 0.0255(10) 0.0180(9) 0.0076(8) -0.0004(7) 0.0030(7)
C28 0.0148(9) 0.0314(11) 0.0167(9) 0.0073(8) 0.0025(7) 0.0006(8)
C29 0.0152(9) 0.0140(9) 0.0198(9) 0.0016(7) -0.0026(7) 0.0048(7)
C30 0.0169(10) 0.0433(14) 0.0279(11) 0.0036(10) 0.0005(9) 0.0066(9)
C31 0.0267(11) 0.0264(11) 0.0322(11) 0.0108(9) -0.0131(9) 0.0019(8)
C32 0.0179(9) 0.0159(9) 0.0197(9) 0.0088(7) 0.0035(7) 0.0007(7)
C33 0.0130(8) 0.0190(9) 0.0191(9) 0.0076(7) 0.0024(7) 0.0035(7)
C34 0.071(3) 0.049(3) 0.079(3) 0.039(2) 0.011(2) 0.013(2)
C38 0.078(5) 0.024(3) 0.050(3) 0.020(2) 0.000(4) 0.018(3)
C37 0.082(4) 0.018(2) 0.029(2) 0.0118(19) 0.003(3) 0.015(2)
C36 0.057(3) 0.018(2) 0.024(2) 0.0114(18) -0.001(2) 0.007(2)
C35 0.064(3) 0.039(2) 0.061(2) 0.0333(19) 0.008(2) 0.019(2)
C40 0.071(3) 0.044(2) 0.042(2) 0.023(2) 0.010(2) 0.018(2)
C39 0.073(3) 0.041(2) 0.035(2) 0.0162(18) -0.001(2) 0.017(2)

loop_
_atom_type_symbol
_atom_type_description
_atom_type_scat_dispersion_real
_atom_type_scat_dispersion_imag
_atom_type_scat_source
C C 0.0033 0.0016 'International Tables Vol C Tables 4.2.6.8 and 6.1.1.4'
H H 0.0000 0.0000 'International Tables Vol C Tables 4.2.6.8 and 6.1.1.4'
N N 0.0061 0.0033 'International Tables Vol C Tables 4.2.6.8 and 6.1.1.4'
Si Si 0.0817 0.0704 'International Tables Vol C Tables 4.2.6.8 and 6.1.1.4'
S S 0.1246 0.1234 'International Tables Vol C Tables 4.2.6.8 and 6.1.1.4'

loop_
_geom_angle_atom_site_label_1
_geom_angle_atom_site_label_2
_geom_angle_atom_site_label_3
_geom_angle
_geom_angle_site_symmetry_3
Si S Si 83.46(3) 2_566
N3 Si N1 113.39(7) .
N3 Si S 111.70(5) .
N1 Si S 118.51(5) .
N3 Si S 109.04(6) 2_566
N1 Si S 105.70(5) 2_566
S Si S 96.54(3) 2_566
C1 N1 C8 122.18(13) .
C1 N1 Si 110.55(11) .
C8 N1 Si 123.21(11) .
C1 N2 C20 124.96(14) .
C33 N3 C32 113.78(14) .
C33 N3 Si 120.99(11) .
C32 N3 Si 123.32(12) .
N2 C1 N1 113.54(14) .
N2 C1 C2 126.31(15) .
N1 C1 C2 120.12(14) .
C3 C2 C7 118.66(16) .
C3 C2 C1 120.48(15) .
C7 C2 C1 120.77(15) .
C4 C3 C2 120.92(17) .
C5 C4 C3 120.16(17) .
C4 C5 C6 119.48(17) .
C7 C6 C5 120.47(17) .
C6 C7 C2 120.31(16) .
C9 C8 C13 120.92(15) .
C9 C8 N1 119.68(15) .
C13 C8 N1 119.28(14) .
C10 C9 C8 118.01(16) .
C10 C9 C14 117.84(16) .
C8 C9 C14 124.11(15) .
C11 C10 C9 121.59(17) .
C12 C11 C10 119.64(17) .
C11 C12 C13 121.23(17) .
C12 C13 C8 118.38(16) .
C12 C13 C17 117.79(15) .
C8 C13 C17 123.76(15) .
C9 C14 C16 111.98(15) .
C9 C14 C15 110.38(15) .
C16 C14 C15 109.86(15) .
C13 C17 C19 113.09(15) .
C13 C17 C18 110.92(15) .
C19 C17 C18 108.01(14) .
C25 C20 C21 120.51(15) .
C25 C20 N2 116.70(15) .
C21 C20 N2 122.59(15) .
C22 C21 C20 118.01(16) .
C22 C21 C26 118.52(16) .
C20 C21 C26 123.47(15) .
C23 C22 C21 122.19(17) .
C22 C23 C24 119.12(17) .
C23 C24 C25 121.29(17) .
C24 C25 C20 118.82(16) .
C24 C25 C29 120.07(16) .
C20 C25 C29 121.11(15) .
C21 C26 C28 111.96(15) .
C21 C26 C27 110.97(14) .
C28 C26 C27 109.28(14) .
C25 C29 C31 111.17(16) .
C25 C29 C30 111.46(15) .
C31 C29 C30 111.14(16) .
C37 C38 C39 120.0 .
C38 C37 C36 120.0 .
C37 C36 C35 120.0 .
C40 C35 C36 120.0 .
C40 C35 C34 122.6(4) .
C36 C35 C34 117.4(4) .
C39 C40 C35 120.0 .
C40 C39 C38 120.0 .

loop_
_geom_bond_atom_site_label_1
_geom_bond_atom_site_label_2
_geom_bond_distance
_geom_bond_site_symmetry_2
S Si 2.1243(7) .
S Si 2.1683(7) 2_566
Si N3 1.6990(15) .
Si N1 1.7831(14) .
Si S 2.1683(7) 2_566
N1 C1 1.401(2) .
N1 C8 1.459(2) .
N2 C1 1.288(2) .
N2 C20 1.422(2) .
N3 C33 1.450(2) .
N3 C32 1.456(2) .
C1 C2 1.490(2) .
C2 C3 1.392(2) .
C2 C7 1.399(2) .
C3 C4 1.389(2) .
C4 C5 1.385(3) .
C5 C6 1.391(3) .
C6 C7 1.388(2) .
C8 C9 1.412(2) .
C8 C13 1.412(2) .
C9 C10 1.397(2) .
C9 C14 1.526(2) .
C10 C11 1.386(3) .
C11 C12 1.384(3) .
C12 C13 1.397(2) .
C13 C17 1.526(2) .
C14 C16 1.531(3) .
C14 C15 1.538(2) .
C17 C19 1.537(2) .
C17 C18 1.545(2) .
C20 C25 1.413(2) .
C20 C21 1.414(2) .
C21 C22 1.397(2) .
C21 C26 1.520(2) .
C22 C23 1.381(3) .
C23 C24 1.393(3) .
C24 C25 1.393(2) .
C25 C29 1.524(2) .
C26 C28 1.532(2) .
C26 C27 1.537(2) .
C29 C31 1.526(3) .
C29 C30 1.533(3) .
C34 C35 1.493(7) .
C38 C37 1.3900 .
C38 C39 1.3900 .
C37 C36 1.3900 .
C36 C35 1.3900 .
C35 C40 1.3900 .
C40 C39 1.3900 .

loop_
_geom_torsion_atom_site_label_1
_geom_torsion_atom_site_label_2
_geom_torsion_atom_site_label_3
_geom_torsion_atom_site_label_4
_geom_torsion
_geom_torsion_site_symmetry_1
_geom_torsion_site_symmetry_4
Si S Si N3 -113.52(6) 2_566 .
Si S Si N1 111.86(6) 2_566 .
Si S Si S 0.0 2_566 2_566
N3 Si N1 C1 -63.61(12) . .
S Si N1 C1 70.30(11) . .
S Si N1 C1 177.00(9) 2_566 .
N3 Si N1 C8 138.69(12) . .
S Si N1 C8 -87.41(13) . .
S Si N1 C8 19.29(13) 2_566 .
N1 Si N3 C33 -53.24(15) . .
S Si N3 C33 169.71(11) . .
S Si N3 C33 64.23(14) 2_566 .
N1 Si N3 C32 110.06(14) . .
S Si N3 C32 -26.99(15) . .
S Si N3 C32 -132.47(13) 2_566 .
C20 N2 C1 N1 171.01(14) . .
C20 N2 C1 C2 -6.8(3) . .
C8 N1 C1 N2 152.98(15) . .
Si N1 C1 N2 -5.00(17) . .
C8 N1 C1 C2 -29.1(2) . .
Si N1 C1 C2 172.96(12) . .
N2 C1 C2 C3 137.38(18) . .
N1 C1 C2 C3 -40.3(2) . .
N2 C1 C2 C7 -39.1(3) . .
N1 C1 C2 C7 143.22(16) . .
C7 C2 C3 C4 -0.2(3) . .
C1 C2 C3 C4 -176.75(17) . .
C2 C3 C4 C5 0.1(3) . .
C3 C4 C5 C6 -0.1(3) . .
C4 C5 C6 C7 0.1(3) . .
C5 C6 C7 C2 -0.2(3) . .
C3 C2 C7 C6 0.3(3) . .
C1 C2 C7 C6 176.80(16) . .
C1 N1 C8 C9 -64.2(2) . .
Si N1 C8 C9 91.03(17) . .
C1 N1 C8 C13 119.69(17) . .
Si N1 C8 C13 -85.12(17) . .
C13 C8 C9 C10 4.0(2) . .
N1 C8 C9 C10 -172.05(15) . .
C13 C8 C9 C14 -173.85(16) . .
N1 C8 C9 C14 10.1(2) . .
C8 C9 C10 C11 0.3(3) . .
C14 C9 C10 C11 178.28(17) . .
C9 C10 C11 C12 -3.4(3) . .
C10 C11 C12 C13 2.2(3) . .
C11 C12 C13 C8 2.0(3) . .
C11 C12 C13 C17 -174.90(17) . .
C9 C8 C13 C12 -5.1(2) . .
N1 C8 C13 C12 170.96(15) . .
C9 C8 C13 C17 171.54(15) . .
N1 C8 C13 C17 -12.4(2) . .
C10 C9 C14 C16 60.7(2) . .
C8 C9 C14 C16 -121.45(18) . .
C10 C9 C14 C15 -62.1(2) . .
C8 C9 C14 C15 115.80(18) . .
C12 C13 C17 C19 -66.2(2) . .
C8 C13 C17 C19 117.11(18) . .
C12 C13 C17 C18 55.3(2) . .
C8 C13 C17 C18 -121.36(18) . .
C1 N2 C20 C25 119.58(18) . .
C1 N2 C20 C21 -65.6(2) . .
C25 C20 C21 C22 -2.0(2) . .
N2 C20 C21 C22 -176.70(15) . .
C25 C20 C21 C26 178.19(15) . .
N2 C20 C21 C26 3.5(3) . .
C20 C21 C22 C23 0.1(3) . .
C26 C21 C22 C23 179.90(17) . .
C21 C22 C23 C24 1.0(3) . .
C22 C23 C24 C25 -0.3(3) . .
C23 C24 C25 C20 -1.6(3) . .
C23 C24 C25 C29 178.72(17) . .
C21 C20 C25 C24 2.8(3) . .
N2 C20 C25 C24 177.76(15) . .
C21 C20 C25 C29 -177.57(16) . .
N2 C20 C25 C29 -2.6(2) . .
C22 C21 C26 C28 60.6(2) . .
C20 C21 C26 C28 -119.60(18) . .
C22 C21 C26 C27 -61.8(2) . .
C20 C21 C26 C27 117.99(18) . .
C24 C25 C29 C31 -61.3(2) . .
C20 C25 C29 C31 119.01(19) . .
C24 C25 C29 C30 63.3(2) . .
C20 C25 C29 C30 -116.39(19) . .
C39 C38 C37 C36 0.0 . .
C38 C37 C36 C35 0.0 . .
C37 C36 C35 C40 0.0 . .
C37 C36 C35 C34 179.6(6) . .
C36 C35 C40 C39 0.0 . .
C34 C35 C40 C39 -179.6(6) . .
C35 C40 C39 C38 0.0 . .
C37 C38 C39 C40 0.0 . .
